data_7247112
loop_
_publ_author_name
'Yang, Weiguang'
'Luo, Danyang'
'Li, Guanrong'
'Hu, Weigao'
'Zheng, Jia'
'Chen, Lanmei'

_publ_section_title
;
 Mild and efficient synthesis of benzothiazolopyrimidine derivatives via
 CuAAC/ring cleavage/cyclization reaction
;
_journal_issue 33
_journal_name_full 'RSC Advances'
_journal_page_first 22966
_journal_page_last 22972
_journal_paper_doi 10.1039/D3RA04082H
_journal_volume 13
_journal_year 2023
_chemical_formula_moiety 'C17 H12 Br N3 O2 S2'
_chemical_formula_sum 'C17 H12 Br N3 O2 S2'
_chemical_formula_weight 434.33
_space_group_crystal_system monoclinic
_space_group_IT_number 14
_space_group_name_Hall '-P 2yn'
_space_group_name_H-M_alt 'P 1 21/n 1'
_atom_sites_solution_hydrogens geom
_atom_sites_solution_primary dual
_audit_block_doi 10.5517/ccdc.csd.cc2g6jhq
_audit_creation_date 2023-02-17
_audit_creation_method
;
Olex2 1.3
(compiled Nov 21 2019 18:26:39 for OlexSys, GUI svn.r6003)
;
_audit_update_record
;
2023-06-16 deposited with the CCDC.	2023-07-25 downloaded from the CCDC.
;
_cell_angle_alpha 90
_cell_angle_beta 93.835(4)
_cell_angle_gamma 90
_cell_formula_units_Z 4
_cell_length_a 12.614(4)
_cell_length_b 9.373(3)
_cell_length_c 14.491(4)
_cell_measurement_reflns_used 2904
_cell_measurement_temperature 296(2)
_cell_measurement_theta_max 25.50
_cell_measurement_theta_min 2.59
_cell_volume 1709.4(9)
_computing_cell_refinement 'SAINT v8.34A (Bruker, 2013)'
_computing_data_reduction 'SAINT v8.34A (Bruker, 2013)'
_computing_molecular_graphics 'Olex2 1.3 (Dolomanov et al., 2009)'
_computing_publication_material 'Olex2 1.3 (Dolomanov et al., 2009)'
_computing_structure_refinement 'SHELXL 2018/3 (Sheldrick, 2015)'
_computing_structure_solution 'SHELXT  (Sheldrick, 2015)'
_diffrn_ambient_temperature 296.15
_diffrn_measured_fraction_theta_full 0.999
_diffrn_measured_fraction_theta_max 0.990
_diffrn_measurement_device_type 'Bruker APEX-II CCD'
_diffrn_measurement_method '\f and \w scans'
_diffrn_radiation_type MoK\a
_diffrn_radiation_wavelength 0.71073
_diffrn_reflns_av_R_equivalents 0.0337
_diffrn_reflns_av_unetI/netI 0.0471
_diffrn_reflns_Laue_measured_fraction_full 0.999
_diffrn_reflns_Laue_measured_fraction_max 0.990
_diffrn_reflns_limit_h_max 16
_diffrn_reflns_limit_h_min -16
_diffrn_reflns_limit_k_max 10
_diffrn_reflns_limit_k_min -12
_diffrn_reflns_limit_l_max 17
_diffrn_reflns_limit_l_min -18
_diffrn_reflns_number 10172
_diffrn_reflns_point_group_measured_fraction_full 0.999
_diffrn_reflns_point_group_measured_fraction_max 0.990
_diffrn_reflns_theta_full 25.242
_diffrn_reflns_theta_max 27.486
_diffrn_reflns_theta_min 2.073
_diffrn_source_current 30.0
_diffrn_source_power 1.35
_diffrn_source_voltage 45.0
_diffrn_standards_number 0
_exptl_absorpt_coefficient_mu 2.665
_exptl_absorpt_correction_T_max 0.7455
_exptl_absorpt_correction_T_min 0.4855
_exptl_absorpt_correction_type multi-scan
_exptl_absorpt_process_details
;
SADABS-2014/3 (Bruker,2014/3) was used for absorption correction.
wR2(int) was 0.1149 before and 0.0435 after correction.
The Ratio of minimum to maximum transmission is 0.6512.
The \l/2 correction factor is 0.00150.
;
_exptl_crystal_colour colourless
_exptl_crystal_colour_primary colourless
_exptl_crystal_density_diffrn 1.687
_exptl_crystal_description block
_exptl_crystal_F_000 872
_exptl_crystal_size_max 0.13
_exptl_crystal_size_mid 0.12
_exptl_crystal_size_min 0.1
_refine_diff_density_max 0.326
_refine_diff_density_min -0.859
_refine_diff_density_rms 0.071
_refine_ls_extinction_method none
_refine_ls_goodness_of_fit_ref 1.026
_refine_ls_hydrogen_treatment constr
_refine_ls_matrix_type full
_refine_ls_number_parameters 227
_refine_ls_number_reflns 3883
_refine_ls_number_restraints 0
_refine_ls_restrained_S_all 1.026
_refine_ls_R_factor_all 0.0644
_refine_ls_R_factor_gt 0.0413
_refine_ls_shift/su_max 0.001
_refine_ls_shift/su_mean 0.000
_refine_ls_structure_factor_coef Fsqd
_refine_ls_weighting_details 'w=1/[\s^2^(Fo^2^)+(0.0384P)^2^+1.2431P] where P=(Fo^2^+2Fc^2^)/3'
_refine_ls_weighting_scheme calc
_refine_ls_wR_factor_gt 0.0930
_refine_ls_wR_factor_ref 0.1019
_reflns_Friedel_coverage 0.000
_reflns_number_gt 2848
_reflns_number_total 3883
_reflns_threshold_expression 'I > 2\s(I)'
_cod_data_source_file d3ra04082h2.cif
_cod_data_source_block ldy221215_0m
_cod_original_cell_volume 1709.6(9)
_cod_database_code 7247112
_shelx_shelxl_version_number 2018/3
_shelx_space_group_comment
;
The symmetry employed for this shelxl refinement is uniquely defined
by the following loop, which should always be used as a source of
symmetry information in preference to the above space-group names.
They are only intended as comments.
;
_shelx_estimated_absorpt_t_max 0.776
_shelx_estimated_absorpt_t_min 0.723
_olex2_refinement_description
;
1. Fixed Uiso
 At 1.2 times of:
  All C(H) groups
 At 1.5 times of:
  All C(H,H,H) groups
2.a Aromatic/amide H refined with riding coordinates:
 C3(H3), C17(H17), C15(H15), C6(H6), C2(H2), C16(H16), C8(H8), C14(H14), C5(H5)
2.b Idealised Me refined as rotating group:
 C10(H10A,H10B,H10C)
;
_olex2_submission_special_instructions 'No special instructions were received'

loop_
_space_group_symop_operation_xyz
'x, y, z'
'-x+1/2, y+1/2, -z+1/2'
'-x, -y, -z'
'x-1/2, -y-1/2, z-1/2'

loop_
_atom_site_label
_atom_site_type_symbol
_atom_site_fract_x
_atom_site_fract_y
_atom_site_fract_z
_atom_site_U_iso_or_equiv
_atom_site_adp_type
_atom_site_occupancy
_atom_site_site_symmetry_order
_atom_site_calc_flag
_atom_site_refinement_flags_posn
_atom_site_refinement_flags_adp
_atom_site_refinement_flags_occupancy
_atom_site_disorder_assembly
_atom_site_disorder_group
Br1 Br -0.03338(3) 0.20824(5) 0.54466(3) 0.07045(17) Uani 1 1 d . . . . .
S1 S 0.14551(5) 0.42275(8) 0.16646(4) 0.03160(17) Uani 1 1 d . . . . .
N1 N 0.07156(17) 0.3372(3) 0.09029(15) 0.0346(5) Uani 1 1 d . . . . .
N11 N 0.14031(19) 0.2913(3) -0.18326(16) 0.0471(7) Uani 1 1 d . . . . .
C12 C 0.0625(2) 0.2286(3) -0.14543(18) 0.0373(7) Uani 1 1 d . . . . .
S2 S -0.01995(6) 0.11075(10) -0.20691(5) 0.0442(2) Uani 1 1 d . . . . .
C3 C 0.1406(2) 0.2460(3) 0.3153(2) 0.0403(7) Uani 1 1 d . . . . .
H3 H 0.198489 0.200455 0.291787 0.048 Uiso 1 1 calc R U . . .
C17 C -0.1093(2) 0.1636(3) 0.04517(19) 0.0403(7) Uani 1 1 d . . . . .
H17 H -0.085868 0.218446 0.095983 0.048 Uiso 1 1 calc R U . . .
C15 C -0.2325(3) -0.0062(4) -0.0269(2) 0.0497(8) Uani 1 1 d . . . . .
H15 H -0.291159 -0.065302 -0.022564 0.060 Uiso 1 1 calc R U . . .
C6 C -0.0270(3) 0.3849(5) 0.3870(3) 0.0738(13) Uani 1 1 d . . . . .
H6 H -0.082623 0.433074 0.412340 0.089 Uiso 1 1 calc R U . . .
O1 O 0.12580(17) 0.5730(2) 0.16112(14) 0.0464(5) Uani 1 1 d . . . . .
O2 O 0.25443(15) 0.3787(3) 0.16767(13) 0.0458(5) Uani 1 1 d . . . . .
C2 C 0.1024(3) 0.1999(3) 0.3963(2) 0.0436(7) Uani 1 1 d . . . . .
H2 H 0.133488 0.122179 0.427479 0.052 Uiso 1 1 calc R U . . .
C7 C 0.0967(2) 0.3342(3) 0.00381(18) 0.0324(6) Uani 1 1 d . . . . .
N2 N 0.03475(16) 0.2461(3) -0.05594(14) 0.0315(5) Uani 1 1 d . . . . .
C16 C -0.1973(3) 0.0774(4) 0.0484(2) 0.0506(8) Uani 1 1 d . . . . .
H16 H -0.233994 0.075026 0.101992 0.061 Uiso 1 1 calc R U . . .
C8 C 0.1781(2) 0.4062(4) -0.0382(2) 0.0479(8) Uani 1 1 d . . . . .
H8 H 0.219961 0.470826 -0.003327 0.057 Uiso 1 1 calc R U . . .
C14 C -0.1817(2) -0.0021(3) -0.1069(2) 0.0431(7) Uani 1 1 d . . . . .
H14 H -0.205431 -0.057512 -0.157312 0.052 Uiso 1 1 calc R U . . .
C1 C 0.0182(2) 0.2685(4) 0.4313(2) 0.0435(7) Uani 1 1 d . . . . .
C4 C 0.0937(2) 0.3596(3) 0.26882(18) 0.0310(6) Uani 1 1 d . . . . .
C18 C -0.0565(2) 0.1667(3) -0.03572(17) 0.0307(6) Uani 1 1 d . . . . .
C5 C 0.0105(3) 0.4303(4) 0.3048(2) 0.0585(10) Uani 1 1 d . . . . .
H5 H -0.020357 0.508325 0.273814 0.070 Uiso 1 1 calc R U . . .
C9 C 0.1979(2) 0.3849(4) -0.1282(2) 0.0503(9) Uani 1 1 d . . . . .
C13 C -0.0942(2) 0.0858(3) -0.11186(19) 0.0346(6) Uani 1 1 d . . . . .
C10 C 0.2849(3) 0.4616(6) -0.1728(3) 0.0840(15) Uani 1 1 d . . . . .
H10A H 0.322731 0.395497 -0.209128 0.126 Uiso 1 1 calc R U . . .
H10B H 0.332918 0.502617 -0.125927 0.126 Uiso 1 1 calc R U . . .
H10C H 0.254943 0.535795 -0.212052 0.126 Uiso 1 1 calc R U . . .

loop_
_atom_site_aniso_label
_atom_site_aniso_U_11
_atom_site_aniso_U_22
_atom_site_aniso_U_33
_atom_site_aniso_U_23
_atom_site_aniso_U_13
_atom_site_aniso_U_12
Br1 0.0891(3) 0.0752(3) 0.0507(2) 0.02619(19) 0.0316(2) 0.0204(2)
S1 0.0289(3) 0.0403(4) 0.0252(3) -0.0008(3) -0.0009(2) -0.0043(3)
N1 0.0310(12) 0.0470(15) 0.0254(11) -0.0011(10) -0.0014(9) -0.0064(10)
N11 0.0357(14) 0.078(2) 0.0275(12) 0.0034(13) 0.0038(10) -0.0036(13)
C12 0.0327(15) 0.0558(19) 0.0226(13) 0.0019(13) -0.0030(11) 0.0064(13)
S2 0.0428(4) 0.0613(5) 0.0280(4) -0.0092(3) -0.0016(3) 0.0006(4)
C3 0.0449(17) 0.0406(17) 0.0360(15) -0.0014(13) 0.0079(13) 0.0114(13)
C17 0.0385(16) 0.0532(19) 0.0288(14) 0.0013(13) -0.0004(12) -0.0082(14)
C15 0.0432(18) 0.054(2) 0.0508(19) 0.0052(16) -0.0047(15) -0.0166(15)
C6 0.067(2) 0.096(3) 0.062(2) 0.038(2) 0.0361(19) 0.045(2)
O1 0.0593(14) 0.0345(12) 0.0460(12) 0.0019(10) 0.0079(10) -0.0053(10)
O2 0.0265(10) 0.0768(16) 0.0339(11) -0.0003(10) 0.0002(8) -0.0004(10)
C2 0.0546(19) 0.0385(17) 0.0375(16) 0.0070(13) 0.0007(14) 0.0133(14)
C7 0.0281(13) 0.0424(16) 0.0259(13) 0.0036(12) -0.0048(10) 0.0012(12)
N2 0.0272(11) 0.0437(14) 0.0230(11) 0.0005(10) -0.0035(9) 0.0002(10)
C16 0.0460(18) 0.067(2) 0.0386(17) 0.0075(16) 0.0030(14) -0.0149(16)
C8 0.0403(17) 0.069(2) 0.0336(16) 0.0070(15) -0.0023(13) -0.0183(16)
C14 0.0455(18) 0.0414(18) 0.0403(16) -0.0010(14) -0.0118(14) -0.0036(14)
C1 0.0502(18) 0.0506(19) 0.0304(14) 0.0113(13) 0.0090(13) 0.0060(15)
C4 0.0319(14) 0.0356(16) 0.0253(13) -0.0008(11) 0.0003(10) -0.0004(12)
C18 0.0278(14) 0.0371(15) 0.0266(13) 0.0047(11) -0.0037(10) 0.0029(11)
C5 0.055(2) 0.075(3) 0.0476(19) 0.0309(18) 0.0175(16) 0.0312(18)
C9 0.0386(17) 0.078(3) 0.0343(16) 0.0094(16) 0.0017(13) -0.0117(17)
C13 0.0351(15) 0.0385(16) 0.0293(13) 0.0004(12) -0.0053(11) 0.0041(12)
C10 0.070(3) 0.139(4) 0.044(2) 0.010(2) 0.0127(19) -0.046(3)

loop_
_atom_type_symbol
_atom_type_description
_atom_type_scat_dispersion_real
_atom_type_scat_dispersion_imag
_atom_type_scat_source
C C 0.0033 0.0016 'International Tables Vol C Tables 4.2.6.8 and 6.1.1.4'
H H 0.0000 0.0000 'International Tables Vol C Tables 4.2.6.8 and 6.1.1.4'
Br Br -0.2901 2.4595 'International Tables Vol C Tables 4.2.6.8 and 6.1.1.4'
N N 0.0061 0.0033 'International Tables Vol C Tables 4.2.6.8 and 6.1.1.4'
O O 0.0106 0.0060 'International Tables Vol C Tables 4.2.6.8 and 6.1.1.4'
S S 0.1246 0.1234 'International Tables Vol C Tables 4.2.6.8 and 6.1.1.4'

loop_
_geom_angle_atom_site_label_1
_geom_angle_atom_site_label_2
_geom_angle_atom_site_label_3
_geom_angle
_geom_angle_site_symmetry_1
_geom_angle_site_symmetry_3
_geom_angle_publ_flag
N1 S1 C4 100.31(13) . . ?
O1 S1 N1 111.23(13) . . ?
O1 S1 O2 116.54(14) . . ?
O1 S1 C4 107.64(13) . . ?
O2 S1 N1 112.08(13) . . ?
O2 S1 C4 107.59(13) . . ?
C7 N1 S1 119.9(2) . . ?
C12 N11 C9 115.7(2) . . ?
N11 C12 S2 121.3(2) . . ?
N11 C12 N2 126.3(3) . . ?
N2 C12 S2 112.4(2) . . ?
C12 S2 C13 90.86(14) . . ?
C2 C3 H3 120.0 . . ?
C2 C3 C4 120.0(3) . . ?
C4 C3 H3 120.0 . . ?
C16 C17 H17 120.8 . . ?
C16 C17 C18 118.4(3) . . ?
C18 C17 H17 120.8 . . ?
C16 C15 H15 119.7 . . ?
C14 C15 H15 119.7 . . ?
C14 C15 C16 120.5(3) . . ?
C1 C6 H6 120.2 . . ?
C1 C6 C5 119.6(3) . . ?
C5 C6 H6 120.2 . . ?
C3 C2 H2 120.1 . . ?
C1 C2 C3 119.8(3) . . ?
C1 C2 H2 120.1 . . ?
N1 C7 N2 116.3(2) . . ?
N1 C7 C8 129.4(3) . . ?
N2 C7 C8 114.3(2) . . ?
C12 N2 C7 119.2(2) . . ?
C12 N2 C18 113.2(2) . . ?
C7 N2 C18 127.6(2) . . ?
C17 C16 C15 121.3(3) . . ?
C17 C16 H16 119.4 . . ?
C15 C16 H16 119.4 . . ?
C7 C8 H8 118.9 . . ?
C9 C8 C7 122.2(3) . . ?
C9 C8 H8 118.9 . . ?
C15 C14 H14 120.5 . . ?
C15 C14 C13 118.9(3) . . ?
C13 C14 H14 120.5 . . ?
C6 C1 Br1 119.2(2) . . ?
C2 C1 Br1 120.1(2) . . ?
C2 C1 C6 120.7(3) . . ?
C3 C4 S1 120.1(2) . . ?
C5 C4 S1 119.6(2) . . ?
C5 C4 C3 120.2(3) . . ?
C17 C18 N2 128.9(3) . . ?
C17 C18 C13 120.0(3) . . ?
C13 C18 N2 111.1(2) . . ?
C6 C5 H5 120.2 . . ?
C4 C5 C6 119.6(3) . . ?
C4 C5 H5 120.2 . . ?
N11 C9 C10 115.7(3) . . ?
C8 C9 N11 122.1(3) . . ?
C8 C9 C10 122.1(3) . . ?
C14 C13 S2 126.7(2) . . ?
C14 C13 C18 120.9(3) . . ?
C18 C13 S2 112.5(2) . . ?
C9 C10 H10A 109.5 . . ?
C9 C10 H10B 109.5 . . ?
C9 C10 H10C 109.5 . . ?
H10A C10 H10B 109.5 . . ?
H10A C10 H10C 109.5 . . ?
H10B C10 H10C 109.5 . . ?

loop_
_geom_bond_atom_site_label_1
_geom_bond_atom_site_label_2
_geom_bond_distance
_geom_bond_site_symmetry_2
_geom_bond_publ_flag
Br1 C1 1.893(3) . ?
S1 N1 1.610(2) . ?
S1 O1 1.432(2) . ?
S1 O2 1.434(2) . ?
S1 C4 1.763(3) . ?
N1 C7 1.313(3) . ?
N11 C12 1.296(4) . ?
N11 C9 1.363(4) . ?
C12 S2 1.724(3) . ?
C12 N2 1.376(3) . ?
S2 C13 1.732(3) . ?
C3 H3 0.9300 . ?
C3 C2 1.369(4) . ?
C3 C4 1.373(4) . ?
C17 H17 0.9300 . ?
C17 C16 1.376(4) . ?
C17 C18 1.387(4) . ?
C15 H15 0.9300 . ?
C15 C16 1.392(5) . ?
C15 C14 1.362(4) . ?
C6 H6 0.9300 . ?
C6 C1 1.371(5) . ?
C6 C5 1.379(4) . ?
C2 H2 0.9300 . ?
C2 C1 1.367(4) . ?
C7 N2 1.397(3) . ?
C7 C8 1.401(4) . ?
N2 C18 1.418(3) . ?
C16 H16 0.9300 . ?
C8 H8 0.9300 . ?
C8 C9 1.359(4) . ?
C14 H14 0.9300 . ?
C14 C13 1.383(4) . ?
C4 C5 1.372(4) . ?
C18 C13 1.396(4) . ?
C5 H5 0.9300 . ?
C9 C10 1.495(5) . ?
C10 H10A 0.9600 . ?
C10 H10B 0.9600 . ?
C10 H10C 0.9600 . ?

loop_
_geom_torsion_atom_site_label_1
_geom_torsion_atom_site_label_2
_geom_torsion_atom_site_label_3
_geom_torsion_atom_site_label_4
_geom_torsion
_geom_torsion_site_symmetry_1
_geom_torsion_site_symmetry_2
_geom_torsion_site_symmetry_3
_geom_torsion_site_symmetry_4
_geom_torsion_publ_flag
S1 N1 C7 N2 173.76(19) . . . . ?
S1 N1 C7 C8 -5.8(5) . . . . ?
S1 C4 C5 C6 -177.1(3) . . . . ?
N1 S1 C4 C3 94.9(3) . . . . ?
N1 S1 C4 C5 -89.3(3) . . . . ?
N1 C7 N2 C12 -174.5(3) . . . . ?
N1 C7 N2 C18 4.5(4) . . . . ?
N1 C7 C8 C9 175.9(3) . . . . ?
N11 C12 S2 C13 -178.8(3) . . . . ?
N11 C12 N2 C7 -3.0(4) . . . . ?
N11 C12 N2 C18 177.9(3) . . . . ?
C12 N11 C9 C8 2.9(5) . . . . ?
C12 N11 C9 C10 -177.7(3) . . . . ?
C12 S2 C13 C14 -179.7(3) . . . . ?
C12 S2 C13 C18 0.4(2) . . . . ?
C12 N2 C18 C17 -176.8(3) . . . . ?
C12 N2 C18 C13 1.9(3) . . . . ?
S2 C12 N2 C7 177.5(2) . . . . ?
S2 C12 N2 C18 -1.6(3) . . . . ?
C3 C2 C1 Br1 -178.6(2) . . . . ?
C3 C2 C1 C6 -1.3(5) . . . . ?
C3 C4 C5 C6 -1.2(6) . . . . ?
C17 C18 C13 S2 177.5(2) . . . . ?
C17 C18 C13 C14 -2.4(4) . . . . ?
C15 C14 C13 S2 -178.3(2) . . . . ?
C15 C14 C13 C18 1.5(4) . . . . ?
O1 S1 N1 C7 78.7(3) . . . . ?
O1 S1 C4 C3 -148.8(2) . . . . ?
O1 S1 C4 C5 27.1(3) . . . . ?
O2 S1 N1 C7 -53.8(3) . . . . ?
O2 S1 C4 C3 -22.4(3) . . . . ?
O2 S1 C4 C5 153.4(3) . . . . ?
C2 C3 C4 S1 178.0(2) . . . . ?
C2 C3 C4 C5 2.2(5) . . . . ?
C7 N2 C18 C17 4.2(5) . . . . ?
C7 N2 C18 C13 -177.1(3) . . . . ?
C7 C8 C9 N11 -0.4(6) . . . . ?
C7 C8 C9 C10 -179.8(4) . . . . ?
N2 C12 S2 C13 0.7(2) . . . . ?
N2 C7 C8 C9 -3.6(5) . . . . ?
N2 C18 C13 S2 -1.3(3) . . . . ?
N2 C18 C13 C14 178.8(3) . . . . ?
C16 C17 C18 N2 179.9(3) . . . . ?
C16 C17 C18 C13 1.3(4) . . . . ?
C16 C15 C14 C13 0.4(5) . . . . ?
C8 C7 N2 C12 5.1(4) . . . . ?
C8 C7 N2 C18 -175.9(3) . . . . ?
C14 C15 C16 C17 -1.5(5) . . . . ?
C1 C6 C5 C4 -0.9(7) . . . . ?
C4 S1 N1 C7 -167.7(2) . . . . ?
C4 C3 C2 C1 -0.9(5) . . . . ?
C18 C17 C16 C15 0.7(5) . . . . ?
C5 C6 C1 Br1 179.5(3) . . . . ?
C5 C6 C1 C2 2.2(6) . . . . ?
C9 N11 C12 S2 178.3(2) . . . . ?
C9 N11 C12 N2 -1.2(5) . . . . ?
